data_1553702
loop_
_publ_author_name
'Mori, Hiroki'
'Nishino, Kenta'
'Wada, Keisuke'
'Morisaki, Yasuhiro'
'Tanaka, Kazuo'
'Chujo, Yoshiki'

_publ_section_title
;
 Modulation of luminescence chromic behaviors and environment-responsive
 intensity changes by substituents in bis-o-carborane-substituted
 conjugated molecules
;
_journal_issue 3
_journal_name_full 'Materials Chemistry Frontiers'
_journal_page_first 573
_journal_paper_doi 10.1039/C7QM00486A
_journal_volume 2
_journal_year 2018
_chemical_formula_sum 'C26 H34 B20'
_chemical_formula_weight 562.73
_space_group_crystal_system triclinic
_space_group_IT_number 2
_space_group_name_Hall '-P 1'
_space_group_name_H-M_alt 'P -1'
_atom_sites_solution_hydrogens mixed
_audit_creation_method SHELXL-2014/7
_audit_update_record
;
2017-10-23 deposited with the CCDC.
2018-01-10 downloaded from the CCDC.
;
_cell_angle_alpha 77.421(5)
_cell_angle_beta 88.462(6)
_cell_angle_gamma 76.313(5)
_cell_formula_units_Z 1
_cell_length_a 7.1876(12)
_cell_length_b 10.559(2)
_cell_length_c 10.841(2)
_cell_measurement_reflns_used 3008
_cell_measurement_temperature 296(2)
_cell_measurement_theta_max 27.49
_cell_measurement_theta_min 3.09
_cell_volume 779.9(2)
_computing_structure_refinement 'SHELXL-2014/7 (Sheldrick, 2014)'
_diffrn_ambient_temperature 296(2)
_diffrn_measured_fraction_theta_full 0.995
_diffrn_measured_fraction_theta_max 0.995
_diffrn_measurement_device_type 'Rigaku R-AXIS RAPID-F'
_diffrn_radiation_type MoK\a
_diffrn_radiation_wavelength 0.71075
_diffrn_reflns_av_R_equivalents 0.1582
_diffrn_reflns_av_unetI/netI 0.2187
_diffrn_reflns_Laue_measured_fraction_full 0.995
_diffrn_reflns_Laue_measured_fraction_max 0.995
_diffrn_reflns_limit_h_max 9
_diffrn_reflns_limit_h_min -8
_diffrn_reflns_limit_k_max 13
_diffrn_reflns_limit_k_min -13
_diffrn_reflns_limit_l_max 13
_diffrn_reflns_limit_l_min -14
_diffrn_reflns_number 7361
_diffrn_reflns_point_group_measured_fraction_full 0.995
_diffrn_reflns_point_group_measured_fraction_max 0.995
_diffrn_reflns_theta_full 25.242
_diffrn_reflns_theta_max 27.476
_diffrn_reflns_theta_min 3.091
_exptl_absorpt_coefficient_mu 0.058
_exptl_crystal_density_diffrn 1.198
_exptl_crystal_description block
_exptl_crystal_F_000 290
_exptl_crystal_size_max 0.600
_exptl_crystal_size_mid 0.200
_exptl_crystal_size_min 0.100
_refine_diff_density_max 0.296
_refine_diff_density_min -0.308
_refine_diff_density_rms 0.076
_refine_ls_extinction_method none
_refine_ls_goodness_of_fit_ref 1.005
_refine_ls_hydrogen_treatment mixed
_refine_ls_matrix_type full
_refine_ls_number_parameters 252
_refine_ls_number_reflns 3566
_refine_ls_number_restraints 0
_refine_ls_restrained_S_all 1.005
_refine_ls_R_factor_all 0.2093
_refine_ls_R_factor_gt 0.1011
_refine_ls_shift/su_max 0.002
_refine_ls_shift/su_mean 0.000
_refine_ls_structure_factor_coef Fsqd
_refine_ls_weighting_details 'w=1/[\s^2^(Fo^2^)+(0.1219P)^2^] where P=(Fo^2^+2Fc^2^)/3'
_refine_ls_weighting_scheme calc
_refine_ls_wR_factor_gt 0.2201
_refine_ls_wR_factor_ref 0.2833
_reflns_Friedel_coverage 0.000
_reflns_number_gt 1677
_reflns_number_total 3566
_reflns_threshold_expression 'I > 2\s(I)'
_cod_data_source_file c7qm00486a2.cif
_cod_data_source_block ydkr
_cod_original_cell_volume 780.0(2)
_cod_database_code 1553702
_shelx_shelxl_version_number 2014/7
_shelx_space_group_comment
;
The symmetry employed for this shelxl refinement is uniquely defined
by the following loop, which should always be used as a source of
symmetry information in preference to the above space-group names.
They are only intended as comments.
;
_shelx_estimated_absorpt_t_min 0.966
_shelx_estimated_absorpt_t_max 0.994

loop_
_space_group_symop_operation_xyz
'x, y, z'
'-x, -y, -z'

loop_
_atom_site_label
_atom_site_type_symbol
_atom_site_fract_x
_atom_site_fract_y
_atom_site_fract_z
_atom_site_U_iso_or_equiv
_atom_site_adp_type
_atom_site_occupancy
_atom_site_site_symmetry_order
_atom_site_calc_flag
_atom_site_refinement_flags_posn
_atom_site_refinement_flags_adp
C001 C 0.1105(5) 0.4205(4) 0.4228(4) 0.0219(9) Uani 1 1 d . .
C002 C 0.1832(5) 0.4234(4) 0.5406(4) 0.0202(9) Uani 1 1 d . .
C003 C 0.7020(5) 0.2427(4) 0.7142(4) 0.0220(9) Uani 1 1 d . .
C004 C 0.3686(6) 0.3523(4) 0.5943(4) 0.0248(10) Uani 1 1 d . .
C005 C 0.5186(6) 0.3013(4) 0.6486(4) 0.0234(10) Uani 1 1 d . .
C006 C -0.0700(5) 0.4982(4) 0.3853(4) 0.0248(10) Uani 1 1 d . .
H1 H -0.1182 0.4981 0.3066 0.030 Uiso 1 1 calc R U
C007 C 0.7140(6) 0.2305(4) 0.8433(4) 0.0271(10) Uani 1 1 d . .
H2 H 0.6043 0.2574 0.8876 0.033 Uiso 1 1 calc R U
C008 C 0.8664(6) 0.2004(4) 0.6479(4) 0.0268(10) Uani 1 1 d . .
H3 H 0.8592 0.2077 0.5610 0.032 Uiso 1 1 calc R U
C009 C 1.0386(6) 0.1478(4) 0.7128(4) 0.0317(11) Uani 1 1 d . .
H4 H 1.1487 0.1194 0.6696 0.038 Uiso 1 1 calc R U
C00A C 0.8900(6) 0.1778(4) 0.9073(4) 0.0310(11) Uani 1 1 d . .
H5 H 0.8982 0.1707 0.9941 0.037 Uiso 1 1 calc R U
C00B C 0.2197(5) 0.3409(4) 0.3311(4) 0.0231(10) Uani 1 1 d . .
C10 C 0.4004(6) 0.2136(4) 0.3823(4) 0.0271(10) Uani 1 1 d . .
H11 H 0.420(6) 0.186(4) 0.481(4) 0.041(13) Uiso 1 1 d . .
C00D C 1.0494(6) 0.1370(4) 0.8431(4) 0.0324(11) Uani 1 1 d . .
H6 H 1.1667 0.1015 0.8861 0.039 Uiso 1 1 calc R U
B00E B 0.4184(7) 0.0876(5) 0.3042(5) 0.0276(12) Uani 1 1 d . .
H0 H 0.458(5) -0.017(4) 0.362(3) 0.010(9) Uiso 1 1 d . .
B00F B 0.2583(7) 0.4168(5) 0.1801(4) 0.0245(11) Uani 1 1 d . .
H7 H 0.198(6) 0.531(5) 0.153(4) 0.042(13) Uiso 1 1 d . .
B00G B 0.4673(7) 0.1577(5) 0.1487(5) 0.0262(11) Uani 1 1 d . .
H8 H 0.556(6) 0.098(5) 0.092(4) 0.047(13) Uiso 1 1 d . .
B00H B 0.1910(7) 0.1780(5) 0.3439(5) 0.0260(11) Uani 1 1 d . .
H14 H 0.110(5) 0.147(4) 0.412(4) 0.036(12) Uiso 1 1 d . .
B00I B 0.4469(7) 0.3575(5) 0.2938(5) 0.0250(11) Uani 1 1 d . .
H12 H 0.500(6) 0.406(5) 0.353(4) 0.050(14) Uiso 1 1 d . .
B00J B 0.4861(7) 0.3247(6) 0.1414(5) 0.0297(12) Uani 1 1 d . .
H16 H 0.572(6) 0.369(4) 0.086(4) 0.033(12) Uiso 1 1 d . .
B00K B 0.5750(7) 0.1962(5) 0.2767(5) 0.0270(12) Uani 1 1 d . .
H15 H 0.711(6) 0.148(4) 0.325(4) 0.031(11) Uiso 1 1 d . .
B00L B 0.1022(7) 0.3060(5) 0.2093(5) 0.0274(12) Uani 1 1 d . .
H10 H -0.055(7) 0.346(5) 0.198(5) 0.067(16) Uiso 1 1 d . .
B00M B 0.2689(7) 0.2952(5) 0.0886(5) 0.0286(12) Uani 1 1 d . .
H13 H 0.226(6) 0.343(5) -0.029(4) 0.047(13) Uiso 1 1 d . .
B00N B 0.2302(7) 0.1474(5) 0.1900(4) 0.0267(12) Uani 1 1 d . .
H9 H 0.162(5) 0.078(4) 0.159(4) 0.028(11) Uiso 1 1 d . .

loop_
_atom_site_aniso_label
_atom_site_aniso_U_11
_atom_site_aniso_U_22
_atom_site_aniso_U_33
_atom_site_aniso_U_23
_atom_site_aniso_U_13
_atom_site_aniso_U_12
C001 0.022(2) 0.020(2) 0.025(2) -0.0078(18) -0.0019(19) -0.0059(18)
C002 0.015(2) 0.021(2) 0.025(2) -0.0056(18) 0.0045(18) -0.0042(17)
C003 0.017(2) 0.026(2) 0.024(2) -0.0041(18) -0.0035(18) -0.0072(18)
C004 0.023(2) 0.025(2) 0.024(2) -0.0064(18) -0.0018(19) -0.0008(19)
C005 0.023(2) 0.021(2) 0.026(2) -0.0068(18) 0.0017(19) -0.0036(19)
C006 0.023(2) 0.028(3) 0.023(2) -0.0053(19) -0.0045(19) -0.0055(19)
C007 0.022(2) 0.033(3) 0.028(2) -0.008(2) -0.0017(19) -0.008(2)
C008 0.026(2) 0.029(3) 0.023(2) -0.0012(19) 0.0009(19) -0.007(2)
C009 0.017(2) 0.034(3) 0.042(3) -0.010(2) 0.002(2) -0.002(2)
C00A 0.034(3) 0.030(3) 0.027(2) -0.006(2) -0.007(2) -0.006(2)
C00B 0.022(2) 0.022(2) 0.024(2) -0.0032(18) -0.0070(18) -0.0023(18)
C10 0.023(2) 0.023(2) 0.034(3) -0.008(2) -0.006(2) 0.0018(18)
C00D 0.026(2) 0.029(3) 0.040(3) -0.005(2) -0.010(2) -0.003(2)
B00E 0.027(3) 0.023(3) 0.031(3) -0.010(2) -0.011(2) 0.003(2)
B00F 0.030(3) 0.023(3) 0.021(3) -0.004(2) -0.004(2) -0.010(2)
B00G 0.025(3) 0.023(3) 0.028(3) -0.008(2) 0.002(2) 0.000(2)
B00H 0.024(3) 0.025(3) 0.030(3) -0.008(2) -0.001(2) -0.005(2)
B00I 0.021(3) 0.030(3) 0.027(3) -0.010(2) 0.000(2) -0.007(2)
B00J 0.026(3) 0.035(3) 0.029(3) -0.011(2) 0.004(2) -0.007(2)
B00K 0.024(3) 0.027(3) 0.029(3) -0.008(2) -0.005(2) -0.002(2)
B00L 0.031(3) 0.023(3) 0.028(3) -0.007(2) -0.005(2) -0.006(2)
B00M 0.025(3) 0.026(3) 0.033(3) -0.008(2) -0.006(2) 0.000(2)
B00N 0.028(3) 0.031(3) 0.022(3) -0.009(2) 0.004(2) -0.004(2)

loop_
_atom_type_symbol
_atom_type_description
_atom_type_scat_dispersion_real
_atom_type_scat_dispersion_imag
_atom_type_scat_source
C C 0.0033 0.0016 'International Tables Vol C Tables 4.2.6.8 and 6.1.1.4'
H H 0.0000 0.0000 'International Tables Vol C Tables 4.2.6.8 and 6.1.1.4'
B B 0.0013 0.0007 'International Tables Vol C Tables 4.2.6.8 and 6.1.1.4'

loop_
_geom_angle_atom_site_label_1
_geom_angle_atom_site_label_2
_geom_angle_atom_site_label_3
_geom_angle
_geom_angle_site_symmetry_1
_geom_angle_site_symmetry_3
C006 C001 C002 117.9(4) . .
C006 C001 C00B 117.5(3) . .
C002 C001 C00B 124.5(4) . .
C006 C002 C001 118.9(4) 2_566 .
C006 C002 C004 115.1(3) 2_566 .
C001 C002 C004 126.0(4) . .
C007 C003 C008 120.0(4) . .
C007 C003 C005 119.3(4) . .
C008 C003 C005 120.7(4) . .
C005 C004 C002 172.9(4) . .
C004 C005 C003 178.5(4) . .
C001 C006 C002 123.2(3) . 2_566
C001 C006 H1 118.4 . .
C002 C006 H1 118.4 2_566 .
C003 C007 C00A 120.0(4) . .
C003 C007 H2 120.0 . .
C00A C007 H2 120.0 . .
C009 C008 C003 119.1(4) . .
C009 C008 H3 120.4 . .
C003 C008 H3 120.4 . .
C008 C009 C00D 120.4(4) . .
C008 C009 H4 119.8 . .
C00D C009 H4 119.8 . .
C00D C00A C007 120.0(4) . .
C00D C00A H5 120.0 . .
C007 C00A H5 120.0 . .
C001 C00B C10 120.2(3) . .
C001 C00B B00F 121.3(3) . .
C10 C00B B00F 109.7(3) . .
C001 C00B B00I 118.1(3) . .
C10 C00B B00I 61.4(3) . .
B00F C00B B00I 62.1(3) . .
C001 C00B B00L 121.4(3) . .
C10 C00B B00L 108.3(3) . .
B00F C00B B00L 62.3(3) . .
B00I C00B B00L 112.9(3) . .
C001 C00B B00H 117.2(3) . .
C10 C00B B00H 60.7(3) . .
B00F C00B B00H 113.0(3) . .
B00I C00B B00H 113.6(3) . .
B00L C00B B00H 61.1(3) . .
C00B C10 B00K 113.0(4) . .
C00B C10 B00E 113.1(3) . .
B00K C10 B00E 62.8(3) . .
C00B C10 B00I 61.4(3) . .
B00K C10 B00I 63.3(3) . .
B00E C10 B00I 115.1(4) . .
C00B C10 B00H 63.0(3) . .
B00K C10 B00H 115.6(3) . .
B00E C10 B00H 62.7(3) . .
B00I C10 B00H 115.6(3) . .
C00B C10 H11 115(2) . .
B00K C10 H11 126(2) . .
B00E C10 H11 117(2) . .
B00I C10 H11 123(2) . .
B00H C10 H11 108(2) . .
C00A C00D C009 120.4(4) . .
C00A C00D H6 119.8 . .
C009 C00D H6 119.8 . .
C10 B00E B00G 104.3(4) . .
C10 B00E B00N 104.4(3) . .
B00G B00E B00N 60.6(3) . .
C10 B00E B00K 57.9(3) . .
B00G B00E B00K 60.6(3) . .
B00N B00E B00K 108.9(4) . .
C10 B00E B00H 59.0(3) . .
B00G B00E B00H 108.8(4) . .
B00N B00E B00H 59.9(3) . .
B00K B00E B00H 108.4(4) . .
C10 B00E H0 117.4(17) . .
B00G B00E H0 132.1(18) . .
B00N B00E H0 124.0(16) . .
B00K B00E H0 124.2(16) . .
B00H B00E H0 112.3(18) . .
C00B B00F B00I 59.1(3) . .
C00B B00F B00M 105.7(3) . .
B00I B00F B00M 108.3(4) . .
C00B B00F B00L 59.6(3) . .
B00I B00F B00L 108.4(4) . .
B00M B00F B00L 59.2(3) . .
C00B B00F B00J 105.4(3) . .
B00I B00F B00J 59.6(3) . .
B00M B00F B00J 60.5(3) . .
B00L B00F B00J 107.6(4) . .
C00B B00F H7 116(2) . .
B00I B00F H7 116.8(19) . .
B00M B00F H7 130(2) . .
B00L B00F H7 121(2) . .
B00J B00F H7 127(2) . .
B00E B00G B00N 60.0(3) . .
B00E B00G B00K 60.1(3) . .
B00N B00G B00K 108.0(4) . .
B00E B00G B00J 108.5(4) . .
B00N B00G B00J 108.3(4) . .
B00K B00G B00J 60.1(3) . .
B00E B00G B00M 107.8(4) . .
B00N B00G B00M 59.8(3) . .
B00K B00G B00M 107.8(4) . .
B00J B00G B00M 60.1(3) . .
B00E B00G H8 120(3) . .
B00N B00G H8 124(2) . .
B00K B00G H8 119(2) . .
B00J B00G H8 121(3) . .
B00M B00G H8 125(2) . .
C10 B00H C00B 56.3(2) . .
C10 B00H B00N 103.6(4) . .
C00B B00H B00N 104.8(4) . .
C10 B00H B00L 103.3(4) . .
C00B B00H B00L 58.9(3) . .
B00N B00H B00L 59.7(3) . .
C10 B00H B00E 58.3(3) . .
C00B B00H B00E 104.2(3) . .
B00N B00H B00E 59.5(3) . .
B00L B00H B00E 106.9(4) . .
C10 B00H H14 119(2) . .
C00B B00H H14 116(3) . .
B00N B00H H14 132(2) . .
B00L B00H H14 123(2) . .
B00E B00H H14 127(2) . .
C10 B00I C00B 57.2(2) . .
C10 B00I B00F 104.0(3) . .
C00B B00I B00F 58.8(2) . .
C10 B00I B00J 104.0(3) . .
C00B B00I B00J 106.1(3) . .
B00F B00I B00J 60.9(3) . .
C10 B00I B00K 57.5(3) . .
C00B B00I B00K 104.9(3) . .
B00F B00I B00K 108.5(3) . .
B00J B00I B00K 60.4(3) . .
C10 B00I H12 109(3) . .
C00B B00I H12 112(3) . .
B00F B00I H12 130(3) . .
B00J B00I H12 139(3) . .
B00K B00I H12 120(2) . .
B00I B00J B00K 60.3(3) . .
B00I B00J B00G 107.9(4) . .
B00K B00J B00G 59.6(3) . .
B00I B00J B00F 59.5(3) . .
B00K B00J B00F 107.3(4) . .
B00G B00J B00F 107.5(4) . .
B00I B00J B00M 107.3(4) . .
B00K B00J B00M 107.5(4) . .
B00G B00J B00M 60.2(3) . .
B00F B00J B00M 59.4(3) . .
B00I B00J H16 118(2) . .
B00K B00J H16 121(2) . .
B00G B00J H16 125(3) . .
B00F B00J H16 121(3) . .
B00M B00J H16 124(2) . .
C10 B00K B00E 59.3(3) . .
C10 B00K B00G 104.4(3) . .
B00E B00K B00G 59.3(3) . .
C10 B00K B00I 59.2(3) . .
B00E B00K B00I 108.8(4) . .
B00G B00K B00I 107.7(3) . .
C10 B00K B00J 104.5(3) . .
B00E B00K B00J 107.9(3) . .
B00G B00K B00J 60.3(3) . .
B00I B00K B00J 59.3(3) . .
C10 B00K H15 110(2) . .
B00E B00K H15 110(2) . .
B00G B00K H15 129(2) . .
B00I B00K H15 122(2) . .
B00J B00K H15 138(2) . .
C00B B00L B00M 105.3(3) . .
C00B B00L B00N 106.0(3) . .
B00M B00L B00N 60.8(3) . .
C00B B00L B00H 60.0(3) . .
B00M B00L B00H 109.1(4) . .
B00N B00L B00H 60.1(3) . .
C00B B00L B00F 58.0(2) . .
B00M B00L B00F 60.2(3) . .
B00N B00L B00F 108.7(4) . .
B00H B00L B00F 108.6(3) . .
C00B B00L H10 118(3) . .
B00M B00L H10 127(3) . .
B00N B00L H10 126(3) . .
B00H B00L H10 118(3) . .
B00F B00L H10 120(3) . .
B00L B00M B00F 60.6(3) . .
B00L B00M B00N 59.9(3) . .
B00F B00M B00N 108.3(4) . .
B00L B00M B00J 108.4(3) . .
B00F B00M B00J 60.1(3) . .
B00N B00M B00J 107.7(4) . .
B00L B00M B00G 107.4(4) . .
B00F B00M B00G 107.6(3) . .
B00N B00M B00G 59.5(3) . .
B00J B00M B00G 59.7(3) . .
B00L B00M H13 123.7(19) . .
B00F B00M H13 114(2) . .
B00N B00M H13 130(2) . .
B00J B00M H13 115.0(19) . .
B00G B00M H13 125(2) . .
B00L B00N B00E 108.2(3) . .
B00L B00N B00H 60.3(3) . .
B00E B00N B00H 60.5(3) . .
B00L B00N B00G 108.0(4) . .
B00E B00N B00G 59.3(3) . .
B00H B00N B00G 108.2(3) . .
B00L B00N B00M 59.4(3) . .
B00E B00N B00M 108.0(3) . .
B00H B00N B00M 108.1(4) . .
B00G B00N B00M 60.7(3) . .
B00L B00N H9 123(2) . .
B00E B00N H9 120(2) . .
B00H B00N H9 120(2) . .
B00G B00N H9 122(2) . .
B00M B00N H9 124(2) . .

loop_
_geom_bond_atom_site_label_1
_geom_bond_atom_site_label_2
_geom_bond_distance
_geom_bond_site_symmetry_2
C001 C006 1.378(5) .
C001 C002 1.403(5) .
C001 C00B 1.523(6) .
C002 C006 1.389(5) 2_566
C002 C004 1.434(5) .
C003 C007 1.381(5) .
C003 C008 1.399(5) .
C003 C005 1.448(5) .
C004 C005 1.192(5) .
C006 C002 1.389(5) 2_566
C006 H1 0.9300 .
C007 C00A 1.392(5) .
C007 H2 0.9300 .
C008 C009 1.374(5) .
C008 H3 0.9300 .
C009 C00D 1.394(6) .
C009 H4 0.9300 .
C00A C00D 1.356(6) .
C00A H5 0.9300 .
C00B C10 1.640(6) .
C00B B00F 1.706(6) .
C00B B00I 1.712(6) .
C00B B00L 1.735(6) .
C00B B00H 1.755(6) .
C10 B00K 1.681(7) .
C10 B00E 1.705(6) .
C10 B00I 1.711(7) .
C10 B00H 1.717(6) .
C10 H11 1.05(4) .
C00D H6 0.9300 .
B00E B00G 1.750(7) .
B00E B00N 1.762(7) .
B00E B00K 1.765(7) .
B00E B00H 1.781(7) .
B00E H0 1.12(3) .
B00F B00I 1.762(7) .
B00F B00M 1.773(7) .
B00F B00L 1.780(7) .
B00F B00J 1.786(7) .
B00F H7 1.15(4) .
B00G B00N 1.773(7) .
B00G B00K 1.773(7) .
B00G B00J 1.785(7) .
B00G B00M 1.795(7) .
B00G H8 1.06(5) .
B00H B00N 1.770(7) .
B00H B00L 1.773(7) .
B00H H14 0.97(4) .
B00I B00J 1.763(7) .
B00I B00K 1.781(7) .
B00I H12 1.03(4) .
B00J B00K 1.782(7) .
B00J B00M 1.794(7) .
B00J H16 0.98(4) .
B00K H15 1.07(4) .
B00L B00M 1.754(8) .
B00L B00N 1.762(7) .
B00L H10 1.11(5) .
B00M B00N 1.779(7) .
B00M H13 1.28(4) .
B00N H9 1.09(4) .

loop_
_geom_torsion_atom_site_label_1
_geom_torsion_atom_site_label_2
_geom_torsion_atom_site_label_3
_geom_torsion_atom_site_label_4
_geom_torsion
_geom_torsion_site_symmetry_4
C006 C001 C002 C006 1.1(6) 2_566
C00B C001 C002 C006 179.0(4) 2_566
C006 C001 C002 C004 -178.4(4) .
C00B C001 C002 C004 -0.5(6) .
C002 C001 C006 C002 -1.2(7) 2_566
C00B C001 C006 C002 -179.2(4) 2_566
C008 C003 C007 C00A 0.9(6) .
C005 C003 C007 C00A -178.2(4) .
C007 C003 C008 C009 -0.5(6) .
C005 C003 C008 C009 178.6(4) .
C003 C008 C009 C00D 0.0(6) .
C003 C007 C00A C00D -0.8(6) .
C006 C001 C00B C10 -161.0(4) .
C002 C001 C00B C10 21.1(6) .
C006 C001 C00B B00F 54.9(5) .
C002 C001 C00B B00F -123.0(4) .
C006 C001 C00B B00I 127.6(4) .
C002 C001 C00B B00I -50.4(5) .
C006 C001 C00B B00L -19.7(6) .
C002 C001 C00B B00L 162.4(4) .
C006 C001 C00B B00H -90.8(4) .
C002 C001 C00B B00H 91.3(5) .
C001 C00B C10 B00K -145.7(4) .
B00F C00B C10 B00K 2.2(4) .
B00I C00B C10 B00K -38.1(3) .
B00L C00B C10 B00K 68.5(4) .
B00H C00B C10 B00K 108.1(4) .
C001 C00B C10 B00E 145.3(4) .
B00F C00B C10 B00E -66.8(4) .
B00I C00B C10 B00E -107.1(4) .
B00L C00B C10 B00E -0.5(5) .
B00H C00B C10 B00E 39.1(4) .
C001 C00B C10 B00I -107.6(4) .
B00F C00B C10 B00I 40.2(3) .
B00L C00B C10 B00I 106.6(4) .
B00H C00B C10 B00I 146.1(4) .
C001 C00B C10 B00H 106.3(4) .
B00F C00B C10 B00H -105.9(3) .
B00I C00B C10 B00H -146.1(4) .
B00L C00B C10 B00H -39.5(3) .
C007 C00A C00D C009 0.3(7) .
C008 C009 C00D C00A 0.1(7) .
C00B C10 B00E B00G 64.4(4) .
B00K C10 B00E B00G -40.7(3) .
B00I C10 B00E B00G -3.6(4) .
B00H C10 B00E B00G 103.5(4) .
C00B C10 B00E B00N 1.6(5) .
B00K C10 B00E B00N -103.5(4) .
B00I C10 B00E B00N -66.4(4) .
B00H C10 B00E B00N 40.7(3) .
C00B C10 B00E B00K 105.0(4) .
B00I C10 B00E B00K 37.1(3) .
B00H C10 B00E B00K 144.2(4) .
C00B C10 B00E B00H -39.2(4) .
B00K C10 B00E B00H -144.2(4) .
B00I C10 B00E B00H -107.2(4) .
C001 C00B B00F B00I 107.5(4) .
C10 C00B B00F B00I -39.9(3) .
B00L C00B B00F B00I -140.8(4) .
B00H C00B B00F B00I -105.5(3) .
C001 C00B B00F B00M -150.2(3) .
C10 C00B B00F B00M 62.3(4) .
B00I C00B B00F B00M 102.2(4) .
B00L C00B B00F B00M -38.6(3) .
B00H C00B B00F B00M -3.3(4) .
C001 C00B B00F B00L -111.7(4) .
C10 C00B B00F B00L 100.9(4) .
B00I C00B B00F B00L 140.8(4) .
B00H C00B B00F B00L 35.3(3) .
C001 C00B B00F B00J 146.7(3) .
C10 C00B B00F B00J -0.8(4) .
B00I C00B B00F B00J 39.2(3) .
B00L C00B B00F B00J -101.7(4) .
B00H C00B B00F B00J -66.3(4) .
C10 B00E B00G B00N -98.7(3) .
B00K B00E B00G B00N -138.0(4) .
B00H B00E B00G B00N -37.0(3) .
C10 B00E B00G B00K 39.4(3) .
B00N B00E B00G B00K 138.0(4) .
B00H B00E B00G B00K 101.0(4) .
C10 B00E B00G B00J 2.3(4) .
B00N B00E B00G B00J 100.9(4) .
B00K B00E B00G B00J -37.1(3) .
B00H B00E B00G B00J 63.9(4) .
C10 B00E B00G B00M -61.4(4) .
B00N B00E B00G B00M 37.3(3) .
B00K B00E B00G B00M -100.7(4) .
B00H B00E B00G B00M 0.3(4) .
B00K C10 B00H C00B -104.1(4) .
B00E C10 B00H C00B -139.3(4) .
B00I C10 B00H C00B -32.9(3) .
C00B C10 B00H B00N 98.9(4) .
B00K C10 B00H B00N -5.1(5) .
B00E C10 B00H B00N -40.4(3) .
B00I C10 B00H B00N 66.1(4) .
C00B C10 B00H B00L 37.4(3) .
B00K C10 B00H B00L -66.7(4) .
B00E C10 B00H B00L -101.9(4) .
B00I C10 B00H B00L 4.5(5) .
C00B C10 B00H B00E 139.3(4) .
B00K C10 B00H B00E 35.2(4) .
B00I C10 B00H B00E 106.4(4) .
C001 C00B B00H C10 -111.1(4) .
B00F C00B B00H C10 100.5(4) .
B00I C00B B00H C10 32.3(3) .
B00L C00B B00H C10 136.3(4) .
C001 C00B B00H B00N 152.3(3) .
C10 C00B B00H B00N -96.6(4) .
B00F C00B B00H B00N 3.9(4) .
B00I C00B B00H B00N -64.4(4) .
B00L C00B B00H B00N 39.7(3) .
C001 C00B B00H B00L 112.6(4) .
C10 C00B B00H B00L -136.3(4) .
B00F C00B B00H B00L -35.8(3) .
B00I C00B B00H B00L -104.1(4) .
C001 C00B B00H B00E -146.0(3) .
C10 C00B B00H B00E -34.9(3) .
B00F C00B B00H B00E 65.6(4) .
B00I C00B B00H B00E -2.7(4) .
B00L C00B B00H B00E 101.4(4) .
B00G B00E B00H C10 -95.8(4) .
B00N B00E B00H C10 -133.1(4) .
B00K B00E B00H C10 -31.5(3) .
C10 B00E B00H C00B 34.1(3) .
B00G B00E B00H C00B -61.7(4) .
B00N B00E B00H C00B -99.0(4) .
B00K B00E B00H C00B 2.6(4) .
C10 B00E B00H B00N 133.1(4) .
B00G B00E B00H B00N 37.3(3) .
B00K B00E B00H B00N 101.6(4) .
C10 B00E B00H B00L 95.4(4) .
B00G B00E B00H B00L -0.4(4) .
B00N B00E B00H B00L -37.7(3) .
B00K B00E B00H B00L 63.9(4) .
B00K C10 B00I C00B 140.6(3) .
B00E C10 B00I C00B 103.7(3) .
B00H C10 B00I C00B 33.4(3) .
C00B C10 B00I B00F -37.4(3) .
B00K C10 B00I B00F 103.2(4) .
B00E C10 B00I B00F 66.4(4) .
B00H C10 B00I B00F -3.9(5) .
C00B C10 B00I B00J -100.3(3) .
B00K C10 B00I B00J 40.3(3) .
B00E C10 B00I B00J 3.4(4) .
B00H C10 B00I B00J -66.9(4) .
C00B C10 B00I B00K -140.6(3) .
B00E C10 B00I B00K -36.9(3) .
B00H C10 B00I B00K -107.2(4) .
C001 C00B B00I C10 111.0(4) .
B00F C00B B00I C10 -136.5(3) .
B00L C00B B00I C10 -99.1(4) .
B00H C00B B00I C10 -32.0(3) .
C001 C00B B00I B00F -112.5(4) .
C10 C00B B00I B00F 136.5(3) .
B00L C00B B00I B00F 37.4(3) .
B00H C00B B00I B00F 104.5(4) .
C001 C00B B00I B00J -152.5(4) .
C10 C00B B00I B00J 96.6(4) .
B00F C00B B00I B00J -39.9(3) .
B00L C00B B00I B00J -2.6(5) .
B00H C00B B00I B00J 64.5(4) .
C001 C00B B00I B00K 144.6(3) .
C10 C00B B00I B00K 33.6(3) .
B00F C00B B00I B00K -102.9(4) .
B00L C00B B00I B00K -65.5(4) .
B00H C00B B00I B00K 1.6(4) .
C00B B00F B00I C10 36.6(3) .
B00M B00F B00I C10 -61.1(4) .
B00L B00F B00I C10 1.6(5) .
B00J B00F B00I C10 -98.5(4) .
B00M B00F B00I C00B -97.7(4) .
B00L B00F B00I C00B -35.0(3) .
B00J B00F B00I C00B -135.1(4) .
C00B B00F B00I B00J 135.1(4) .
B00M B00F B00I B00J 37.4(4) .
B00L B00F B00I B00J 100.0(4) .
C00B B00F B00I B00K 96.6(4) .
B00M B00F B00I B00K -1.1(5) .
B00L B00F B00I B00K 61.5(4) .
B00J B00F B00I B00K -38.5(3) .
C10 B00I B00J B00K -38.8(3) .
C00B B00I B00J B00K -98.3(4) .
B00F B00I B00J B00K -137.2(4) .
C10 B00I B00J B00G -1.7(4) .
C00B B00I B00J B00G -61.2(4) .
B00F B00I B00J B00G -100.1(4) .
B00K B00I B00J B00G 37.1(3) .
C10 B00I B00J B00F 98.4(3) .
C00B B00I B00J B00F 39.0(3) .
B00K B00I B00J B00F 137.2(4) .
C10 B00I B00J B00M 61.8(4) .
C00B B00I B00J B00M 2.3(5) .
B00F B00I B00J B00M -36.6(3) .
B00K B00I B00J B00M 100.6(4) .
B00E B00G B00J B00I -0.3(4) .
B00N B00G B00J B00I 63.3(4) .
B00K B00G B00J B00I -37.4(3) .
B00M B00G B00J B00I 100.1(4) .
B00E B00G B00J B00K 37.1(3) .
B00N B00G B00J B00K 100.7(4) .
B00M B00G B00J B00K 137.5(4) .
B00E B00G B00J B00F -63.1(4) .
B00N B00G B00J B00F 0.5(4) .
B00K B00G B00J B00F -100.2(4) .
B00M B00G B00J B00F 37.3(3) .
B00E B00G B00J B00M -100.4(4) .
B00N B00G B00J B00M -36.8(3) .
B00K B00G B00J B00M -137.5(4) .
C00B B00F B00J B00I -39.0(3) .
B00M B00F B00J B00I -138.6(4) .
B00L B00F B00J B00I -101.4(4) .
C00B B00F B00J B00K -0.8(4) .
B00I B00F B00J B00K 38.2(3) .
B00M B00F B00J B00K -100.4(4) .
B00L B00F B00J B00K -63.2(4) .
C00B B00F B00J B00G 62.0(4) .
B00I B00F B00J B00G 100.9(4) .
B00M B00F B00J B00G -37.7(3) .
B00L B00F B00J B00G -0.5(4) .
C00B B00F B00J B00M 99.6(4) .
B00I B00F B00J B00M 138.6(4) .
B00L B00F B00J B00M 37.2(3) .
C00B C10 B00K B00E -105.1(3) .
B00I C10 B00K B00E -142.4(3) .
B00H C10 B00K B00E -35.2(4) .
C00B C10 B00K B00G -65.0(4) .
B00E C10 B00K B00G 40.1(3) .
B00I C10 B00K B00G -102.3(4) .
B00H C10 B00K B00G 4.9(5) .
C00B C10 B00K B00I 37.3(3) .
B00E C10 B00K B00I 142.4(3) .
B00H C10 B00K B00I 107.2(4) .
C00B C10 B00K B00J -2.6(4) .
B00E C10 B00K B00J 102.5(3) .
B00I C10 B00K B00J -39.9(3) .
B00H C10 B00K B00J 67.3(4) .
B00G B00E B00K C10 133.5(4) .
B00N B00E B00K C10 95.5(4) .
B00H B00E B00K C10 31.9(3) .
C10 B00E B00K B00G -133.5(4) .
B00N B00E B00K B00G -38.0(3) .
B00H B00E B00K B00G -101.6(4) .
C10 B00E B00K B00I -33.6(3) .
B00G B00E B00K B00I 99.9(4) .
B00N B00E B00K B00I 61.9(4) .
B00H B00E B00K B00I -1.7(5) .
C10 B00E B00K B00J -96.5(4) .
B00G B00E B00K B00J 37.0(3) .
B00N B00E B00K B00J -1.0(5) .
B00H B00E B00K B00J -64.6(4) .
B00E B00G B00K C10 -40.0(3) .
B00N B00G B00K C10 -2.5(5) .
B00J B00G B00K C10 98.7(4) .
B00M B00G B00K C10 60.7(4) .
B00N B00G B00K B00E 37.6(3) .
B00J B00G B00K B00E 138.7(4) .
B00M B00G B00K B00E 100.7(4) .
B00E B00G B00K B00I -101.8(4) .
B00N B00G B00K B00I -64.2(4) .
B00J B00G B00K B00I 37.0(3) .
B00M B00G B00K B00I -1.0(5) .
B00E B00G B00K B00J -138.7(4) .
B00N B00G B00K B00J -101.2(4) .
B00M B00G B00K B00J -38.0(3) .
C00B B00I B00K C10 -33.5(3) .
B00F B00I B00K C10 -95.1(3) .
B00J B00I B00K C10 -133.8(3) .
C10 B00I B00K B00E 33.7(3) .
C00B B00I B00K B00E 0.1(4) .
B00F B00I B00K B00E -61.4(4) .
B00J B00I B00K B00E -100.2(4) .
C10 B00I B00K B00G 96.4(4) .
C00B B00I B00K B00G 62.9(4) .
B00F B00I B00K B00G 1.3(5) .
B00J B00I B00K B00G -37.4(3) .
C10 B00I B00K B00J 133.8(3) .
C00B B00I B00K B00J 100.3(3) .
B00F B00I B00K B00J 38.7(3) .
B00I B00J B00K C10 39.8(3) .
B00G B00J B00K C10 -98.5(4) .
B00F B00J B00K C10 2.0(4) .
B00M B00J B00K C10 -60.5(4) .
B00I B00J B00K B00E 101.7(4) .
B00G B00J B00K B00E -36.6(3) .
B00F B00J B00K B00E 63.9(4) .
B00M B00J B00K B00E 1.3(5) .
B00I B00J B00K B00G 138.3(4) .
B00F B00J B00K B00G 100.5(4) .
B00M B00J B00K B00G 37.9(3) .
B00G B00J B00K B00I -138.3(4) .
B00F B00J B00K B00I -37.8(3) .
B00M B00J B00K B00I -100.3(4) .
C001 C00B B00L B00M 150.5(4) .
C10 C00B B00L B00M -64.2(4) .
B00F C00B B00L B00M 39.0(3) .
B00I C00B B00L B00M 1.7(5) .
B00H C00B B00L B00M -103.5(4) .
C001 C00B B00L B00N -146.2(4) .
C10 C00B B00L B00N -0.8(4) .
B00F C00B B00L B00N 102.3(4) .
B00I C00B B00L B00N 65.1(4) .
B00H C00B B00L B00N -40.2(3) .
C001 C00B B00L B00H -106.0(4) .
C10 C00B B00L B00H 39.3(3) .
B00F C00B B00L B00H 142.5(4) .
B00I C00B B00L B00H 105.3(4) .
C001 C00B B00L B00F 111.5(4) .
C10 C00B B00L B00F -103.2(4) .
B00I C00B B00L B00F -37.3(4) .
B00H C00B B00L B00F -142.5(4) .
C10 B00H B00L C00B -36.2(3) .
B00N B00H B00L C00B -134.3(4) .
B00E B00H B00L C00B -96.7(3) .
C10 B00H B00L B00M 60.8(4) .
C00B B00H B00L B00M 97.0(4) .
B00N B00H B00L B00M -37.3(3) .
B00E B00H B00L B00M 0.3(4) .
C10 B00H B00L B00N 98.1(4) .
C00B B00H B00L B00N 134.3(4) .
B00E B00H B00L B00N 37.6(3) .
C10 B00H B00L B00F -3.2(5) .
C00B B00H B00L B00F 33.0(3) .
B00N B00H B00L B00F -101.3(4) .
B00E B00H B00L B00F -63.7(4) .
B00I B00F B00L C00B 34.8(3) .
B00M B00F B00L C00B 135.6(3) .
B00J B00F B00L C00B 97.8(3) .
C00B B00F B00L B00M -135.6(4) .
B00I B00F B00L B00M -100.8(4) .
B00J B00F B00L B00M -37.8(3) .
C00B B00F B00L B00N -97.6(4) .
B00I B00F B00L B00N -62.7(4) .
B00M B00F B00L B00N 38.1(3) .
B00J B00F B00L B00N 0.3(4) .
C00B B00F B00L B00H -33.8(3) .
B00I B00F B00L B00H 1.0(5) .
B00M B00F B00L B00H 101.8(4) .
B00J B00F B00L B00H 64.0(4) .
C00B B00L B00M B00F -38.0(3) .
B00N B00L B00M B00F -138.0(3) .
B00H B00L B00M B00F -101.0(3) .
C00B B00L B00M B00N 100.0(4) .
B00H B00L B00M B00N 37.0(3) .
B00F B00L B00M B00N 138.0(3) .
C00B B00L B00M B00J -0.1(5) .
B00N B00L B00M B00J -100.2(4) .
B00H B00L B00M B00J -63.2(4) .
B00F B00L B00M B00J 37.8(3) .
C00B B00L B00M B00G 62.9(4) .
B00N B00L B00M B00G -37.1(3) .
B00H B00L B00M B00G -0.2(4) .
B00F B00L B00M B00G 100.8(4) .
C00B B00F B00M B00L 38.8(3) .
B00I B00F B00M B00L 100.9(4) .
B00J B00F B00M B00L 137.9(4) .
C00B B00F B00M B00N 1.3(4) .
B00I B00F B00M B00N 63.3(4) .
B00L B00F B00M B00N -37.6(3) .
B00J B00F B00M B00N 100.3(4) .
C00B B00F B00M B00J -99.0(4) .
B00I B00F B00M B00J -36.9(3) .
B00L B00F B00M B00J -137.9(4) .
C00B B00F B00M B00G -61.6(4) .
B00I B00F B00M B00G 0.5(5) .
B00L B00F B00M B00G -100.4(4) .
B00J B00F B00M B00G 37.4(3) .
B00I B00J B00M B00L -1.4(5) .
B00K B00J B00M B00L 62.1(4) .
B00G B00J B00M B00L 99.8(4) .
B00F B00J B00M B00L -38.1(3) .
B00I B00J B00M B00F 36.7(3) .
B00K B00J B00M B00F 100.2(4) .
B00G B00J B00M B00F 137.8(4) .
B00I B00J B00M B00N -64.7(4) .
B00K B00J B00M B00N -1.2(5) .
B00G B00J B00M B00N 36.5(3) .
B00F B00J B00M B00N -101.3(4) .
B00I B00J B00M B00G -101.2(4) .
B00K B00J B00M B00G -37.6(3) .
B00F B00J B00M B00G -137.8(4) .
B00E B00G B00M B00L -0.1(4) .
B00N B00G B00M B00L 37.3(3) .
B00K B00G B00M B00L -63.6(4) .
B00J B00G B00M B00L -101.6(4) .
B00E B00G B00M B00F 63.8(4) .
B00N B00G B00M B00F 101.2(4) .
B00K B00G B00M B00F 0.3(5) .
B00J B00G B00M B00F -37.6(3) .
B00E B00G B00M B00N -37.4(3) .
B00K B00G B00M B00N -100.9(4) .
B00J B00G B00M B00N -138.9(4) .
B00E B00G B00M B00J 101.5(4) .
B00N B00G B00M B00J 138.9(4) .
B00K B00G B00M B00J 38.0(4) .
C00B B00L B00N B00E 1.8(5) .
B00M B00L B00N B00E 100.6(4) .
B00H B00L B00N B00E -38.4(3) .
B00F B00L B00N B00E 62.8(4) .
C00B B00L B00N B00H 40.2(3) .
B00M B00L B00N B00H 139.0(3) .
B00F B00L B00N B00H 101.2(3) .
C00B B00L B00N B00G -61.0(4) .
B00M B00L B00N B00G 37.9(3) .
B00H B00L B00N B00G -101.2(4) .
B00F B00L B00N B00G 0.0(4) .
C00B B00L B00N B00M -98.8(4) .
B00H B00L B00N B00M -139.0(3) .
B00F B00L B00N B00M -37.8(3) .
C10 B00E B00N B00L -2.0(5) .
B00G B00E B00N B00L -100.6(4) .
B00K B00E B00N B00L -62.5(5) .
B00H B00E B00N B00L 38.3(4) .
C10 B00E B00N B00H -40.3(3) .
B00G B00E B00N B00H -138.8(4) .
B00K B00E B00N B00H -100.8(4) .
C10 B00E B00N B00G 98.6(4) .
B00K B00E B00N B00G 38.0(3) .
B00H B00E B00N B00G 138.8(4) .
C10 B00E B00N B00M 60.8(4) .
B00G B00E B00N B00M -37.7(3) .
B00K B00E B00N B00M 0.3(5) .
B00H B00E B00N B00M 101.1(4) .
C10 B00H B00N B00L -97.6(4) .
C00B B00H B00N B00L -39.3(3) .
B00E B00H B00N B00L -137.3(4) .
C10 B00H B00N B00E 39.7(3) .
C00B B00H B00N B00E 98.0(3) .
B00L B00H B00N B00E 137.3(4) .
C10 B00H B00N B00G 3.1(4) .
C00B B00H B00N B00G 61.4(4) .
B00L B00H B00N B00G 100.7(4) .
B00E B00H B00N B00G -36.6(3) .
C10 B00H B00N B00M -61.2(4) .
C00B B00H B00N B00M -2.9(4) .
B00L B00H B00N B00M 36.4(3) .
B00E B00H B00N B00M -100.9(4) .
B00E B00G B00N B00L 100.9(4) .
B00K B00G B00N B00L 63.3(4) .
B00J B00G B00N B00L -0.3(5) .
B00M B00G B00N B00L -37.3(3) .
B00K B00G B00N B00E -37.6(3) .
B00J B00G B00N B00E -101.2(4) .
B00M B00G B00N B00E -138.1(4) .
B00E B00G B00N B00H 37.1(3) .
B00K B00G B00N B00H -0.5(5) .
B00J B00G B00N B00H -64.1(4) .
B00M B00G B00N B00H -101.0(4) .
B00E B00G B00N B00M 138.1(4) .
B00K B00G B00N B00M 100.5(4) .
B00J B00G B00N B00M 36.9(3) .
B00F B00M B00N B00L 37.9(3) .
B00J B00M B00N B00L 101.4(4) .
B00G B00M B00N B00L 138.0(3) .
B00L B00M B00N B00E -100.9(4) .
B00F B00M B00N B00E -63.0(4) .
B00J B00M B00N B00E 0.6(5) .
B00G B00M B00N B00E 37.1(3) .
B00L B00M B00N B00H -36.8(3) .
B00F B00M B00N B00H 1.1(4) .
B00J B00M B00N B00H 64.6(4) .
B00G B00M B00N B00H 101.2(3) .
B00L B00M B00N B00G -138.0(3) .
B00F B00M B00N B00G -100.1(3) .
B00J B00M B00N B00G -36.6(3) .
